data_4079043
loop_
_publ_author_name
'Nagaoka, Masahiro'
'Takao, Toshiro'
'Suzuki, Hiroharu'

_publ_section_title
;
 Synthesis of a Heterometallic Trinuclear Cluster Containing Ruthenium and
 Cobalt and Its Reactivity with Internal Alkynes
;
_journal_issue 18
_journal_name_full Organometallics
_journal_page_first 6547
_journal_paper_doi 10.1021/om300371g
_journal_volume 31
_journal_year 2012
_chemical_formula_sum 'C31 H51 Co Ru2'
_chemical_formula_weight 684.79
_chemical_name_systematic
;
 ?
;
_space_group_IT_number 2
_symmetry_cell_setting triclinic
_symmetry_space_group_name_Hall '-P 1'
_symmetry_space_group_name_H-M 'P -1'
_atom_sites_solution_hydrogens geom
_atom_sites_solution_primary direct
_atom_sites_solution_secondary difmap
_audit_creation_method SHELXL-97
_cell_angle_alpha 68.590(3)
_cell_angle_beta 73.761(2)
_cell_angle_gamma 61.346(2)
_cell_formula_units_Z 2
_cell_length_a 10.8082(8)
_cell_length_b 11.1196(10)
_cell_length_c 15.3516(11)
_cell_measurement_reflns_used 14307
_cell_measurement_temperature 123(2)
_cell_measurement_theta_max 27.46
_cell_measurement_theta_min 3.09
_cell_volume 1494.9(2)
_computing_cell_refinement PROCESS-AUTO
_computing_data_collection 'PROCESS-AUTO (Rigaku, 1998)'
_computing_data_reduction 'SHELXS-97 (Sheldrick, 1990)'
_computing_molecular_graphics 'ORTEX (P.McArdle, 1995)'
_computing_publication_material SHELXL-97
_computing_structure_refinement 'SHELXL-97 (Sheldrick, 1997)'
_computing_structure_solution SHELXS-97
_diffrn_ambient_temperature 123(2)
_diffrn_detector_area_resol_mean 10
_diffrn_measured_fraction_theta_full 0.972
_diffrn_measured_fraction_theta_max 0.972
_diffrn_measurement_device_type 'Rigaku R-AXIS RAPID Imaging Plate'
_diffrn_measurement_method \w
_diffrn_radiation_monochromator graphite
_diffrn_radiation_source 'Rigaku Rotating Anode ultraX18'
_diffrn_radiation_type MoK\a
_diffrn_radiation_wavelength 0.71069
_diffrn_reflns_av_R_equivalents 0.0645
_diffrn_reflns_av_sigmaI/netI 0.0902
_diffrn_reflns_limit_h_max 14
_diffrn_reflns_limit_h_min -13
_diffrn_reflns_limit_k_max 14
_diffrn_reflns_limit_k_min -14
_diffrn_reflns_limit_l_max 19
_diffrn_reflns_limit_l_min -16
_diffrn_reflns_number 14307
_diffrn_reflns_theta_full 27.46
_diffrn_reflns_theta_max 27.46
_diffrn_reflns_theta_min 3.09
_exptl_absorpt_coefficient_mu 1.562
_exptl_absorpt_correction_T_max 1.0000
_exptl_absorpt_correction_T_min 0.6366
_exptl_absorpt_correction_type none
_exptl_crystal_colour brown
_exptl_crystal_density_diffrn 1.521
_exptl_crystal_density_meas ?
_exptl_crystal_density_method 'not measured'
_exptl_crystal_description block
_exptl_crystal_F_000 704
_exptl_crystal_size_max 0.072
_exptl_crystal_size_mid 0.063
_exptl_crystal_size_min 0.043
_refine_diff_density_max 1.144
_refine_diff_density_min -1.275
_refine_diff_density_rms 0.199
_refine_ls_extinction_method none
_refine_ls_goodness_of_fit_ref 1.089
_refine_ls_hydrogen_treatment mixed
_refine_ls_matrix_type full
_refine_ls_number_parameters 385
_refine_ls_number_reflns 6653
_refine_ls_number_restraints 0
_refine_ls_restrained_S_all 1.089
_refine_ls_R_factor_all 0.0916
_refine_ls_R_factor_gt 0.0470
_refine_ls_shift/su_max 0.001
_refine_ls_shift/su_mean 0.000
_refine_ls_structure_factor_coef Fsqd
_refine_ls_weighting_details 'calc w=1/[\s^2^(Fo^2^)+(0.0209P)^2^+5.1315P] where P=(Fo^2^+2Fc^2^)/3'
_refine_ls_weighting_scheme calc
_refine_ls_wR_factor_gt 0.0865
_refine_ls_wR_factor_ref 0.1146
_reflns_number_gt 4381
_reflns_number_total 6677
_reflns_threshold_expression >2sigma(I)
_cod_data_source_file om300371g_si_002.cif
_cod_data_source_block 1
_cod_depositor_comments
;
The following automatic conversions were performed:

'_symmetry_cell_setting' value 'Triclinic' changed to 'triclinic'
according to /home/saulius/struct/CIF-dictionaries/cif_core.dic
dictionary named 'cif_core.dic' version 2.4.2 from
2011-04-26.

'_exptl_absorpt_correction_type' value 'None' changed to
'none' according to
/home/saulius/struct/CIF-dictionaries/cif_core.dic dictionary named
'cif_core.dic' version 2.4.2 from 2011-04-26.

Automatic conversion script
Id: cif_fix_values 1891 2012-01-12 08:04:46Z andrius 

The following automatic conversions were performed:

'_exptl_crystal_density_meas' value 'not measured' was changed to '?'
- the value is perceived as not measured.

Automatic conversion script
Id: cif_fix_values 3008 2015-01-20 13:52:24Z robertas 
;
_cod_original_sg_symbol_H-M P-1
_cod_database_code 4079043

loop_
_symmetry_equiv_pos_as_xyz
'x, y, z'
'-x, -y, -z'

loop_
_atom_site_label
_atom_site_type_symbol
_atom_site_fract_x
_atom_site_fract_y
_atom_site_fract_z
_atom_site_U_iso_or_equiv
_atom_site_adp_type
_atom_site_occupancy
_atom_site_symmetry_multiplicity
_atom_site_calc_flag
_atom_site_refinement_flags
Ru1 Ru 0.86689(4) 0.96625(5) 0.27523(3) 0.02231(13) Uani 1 1 d .
Ru2 Ru 0.79181(4) 1.24058(5) 0.25682(3) 0.02263(13) Uani 1 1 d .
Co1 Co 1.04943(7) 1.05251(8) 0.27731(5) 0.01763(17) Uani 1 1 d .
C1 C 0.8250(6) 0.7820(7) 0.3523(4) 0.0300(14) Uani 1 1 d .
C2 C 0.9459(6) 0.7396(7) 0.2846(5) 0.0312(15) Uani 1 1 d .
C3 C 0.9038(7) 0.8242(7) 0.1942(5) 0.0344(15) Uani 1 1 d .
C4 C 0.7544(6) 0.9147(7) 0.2054(5) 0.0318(14) Uani 1 1 d .
C5 C 0.7065(6) 0.8866(6) 0.3031(4) 0.0263(13) Uani 1 1 d .
C6 C 0.8197(8) 0.7123(8) 0.4570(5) 0.0435(18) Uani 1 1 d .
H6A H 0.7442 0.7803 0.4904 0.07(3) Uiso 1 1 calc R
H6B H 0.9112 0.6821 0.4769 0.07(3) Uiso 1 1 calc R
H6C H 0.8003 0.6290 0.4717 0.06(2) Uiso 1 1 calc R
C7 C 1.0870(7) 0.6194(7) 0.3050(7) 0.052(2) Uani 1 1 d .
H7A H 1.1612 0.6384 0.2561 0.08(3) Uiso 1 1 calc R
H7B H 1.0871 0.5309 0.3055 0.08(3) Uiso 1 1 calc R
H7C H 1.1056 0.6097 0.3667 0.035(19) Uiso 1 1 calc R
C8 C 0.9947(9) 0.8141(10) 0.0999(6) 0.056(2) Uani 1 1 d .
H8A H 0.9666 0.9093 0.0552 0.12(4) Uiso 1 1 calc R
H8B H 0.9812 0.7515 0.0757 0.09(3) Uiso 1 1 calc R
H8C H 1.0949 0.7751 0.1077 0.08(3) Uiso 1 1 calc R
C9 C 0.6666(8) 1.0111(8) 0.1259(6) 0.051(2) Uani 1 1 d .
H9A H 0.7090 1.0757 0.0829 0.04(2) Uiso 1 1 calc R
H9B H 0.5697 1.0669 0.1514 0.06(2) Uiso 1 1 calc R
H9C H 0.6639 0.9537 0.0915 0.09(3) Uiso 1 1 calc R
C10 C 0.5553(6) 0.9460(8) 0.3491(6) 0.0466(19) Uani 1 1 d .
H10A H 0.5541 0.9538 0.4109 0.08(3) Uiso 1 1 calc R
H10B H 0.5118 0.8822 0.3572 0.10(3) Uiso 1 1 calc R
H10C H 0.5015 1.0405 0.3093 0.039(19) Uiso 1 1 calc R
C11 C 0.6872(6) 1.4263(6) 0.1466(4) 0.0268(13) Uani 1 1 d .
C12 C 0.7538(6) 1.4669(6) 0.1926(4) 0.0268(13) Uani 1 1 d .
C13 C 0.6906(5) 1.4470(6) 0.2901(4) 0.0248(13) Uani 1 1 d .
C14 C 0.5875(5) 1.3961(6) 0.3013(4) 0.0266(13) Uani 1 1 d .
C15 C 0.5825(6) 1.3856(7) 0.2124(4) 0.0294(14) Uani 1 1 d .
C16 C 0.7173(8) 1.4371(8) 0.0437(5) 0.0452(18) Uani 1 1 d .
H16A H 0.8168 1.4213 0.0213 0.06(2) Uiso 1 1 calc R
H16B H 0.6549 1.5322 0.0092 0.06(2) Uiso 1 1 calc R
H16C H 0.7001 1.3650 0.0330 0.034(18) Uiso 1 1 calc R
C17 C 0.8476(6) 1.5419(7) 0.1453(5) 0.0379(17) Uani 1 1 d .
H17A H 0.8966 1.5371 0.1923 0.06(3) Uiso 1 1 calc R
H17B H 0.7902 1.6419 0.1148 0.05(2) Uiso 1 1 calc R
H17C H 0.9180 1.4963 0.0977 0.033(17) Uiso 1 1 calc R
C18 C 0.7206(7) 1.4872(7) 0.3623(5) 0.0388(17) Uani 1 1 d .
H18A H 0.8213 1.4681 0.3516 0.05(2) Uiso 1 1 calc R
H18B H 0.6985 1.4309 0.4255 0.08(3) Uiso 1 1 calc R
H18C H 0.6618 1.5888 0.3570 0.06(2) Uiso 1 1 calc R
C19 C 0.4954(7) 1.3607(7) 0.3919(5) 0.0437(19) Uani 1 1 d .
H19A H 0.4788 1.2805 0.3937 0.04(2) Uiso 1 1 calc R
H19B H 0.4042 1.4439 0.3949 0.09(3) Uiso 1 1 calc R
H19C H 0.5435 1.3349 0.4458 0.08(3) Uiso 1 1 calc R
C20 C 0.4764(7) 1.3551(8) 0.1896(6) 0.050(2) Uani 1 1 d .
H20A H 0.4517 1.2862 0.2440 0.06(2) Uiso 1 1 calc R
H20B H 0.5173 1.3155 0.1352 0.08(3) Uiso 1 1 calc R
H20C H 0.3906 1.4436 0.1744 0.07(3) Uiso 1 1 calc R
C21 C 1.2500(5) 0.8952(6) 0.3152(4) 0.0251(13) Uani 1 1 d .
C22 C 1.2021(5) 1.0103(6) 0.3548(4) 0.0243(13) Uani 1 1 d .
C23 C 1.1846(5) 1.1366(6) 0.2794(4) 0.0254(13) Uani 1 1 d .
C24 C 1.2149(6) 1.1009(6) 0.1931(4) 0.0263(13) Uani 1 1 d .
C25 C 1.2548(5) 0.9510(6) 0.2155(4) 0.0243(13) Uani 1 1 d .
C26 C 1.2925(6) 0.7416(6) 0.3697(5) 0.0334(15) Uani 1 1 d .
H26A H 1.2207 0.7335 0.4242 0.08(3) Uiso 1 1 calc R
H26B H 1.3847 0.7035 0.3914 0.06(2) Uiso 1 1 calc R
H26C H 1.2999 0.6874 0.3290 0.033(18) Uiso 1 1 calc R
C27 C 1.1843(6) 0.9974(8) 0.4570(4) 0.0374(16) Uani 1 1 d .
H27A H 1.1580 0.9184 0.4940 0.07(3) Uiso 1 1 calc R
H27B H 1.1093 1.0862 0.4703 0.06(2) Uiso 1 1 calc R
H27C H 1.2739 0.9790 0.4741 0.032(17) Uiso 1 1 calc R
C28 C 1.1479(6) 1.2777(7) 0.2905(5) 0.0338(15) Uani 1 1 d .
H28A H 1.1307 1.3497 0.2295 0.06(2) Uiso 1 1 calc R
H28B H 1.2268 1.2727 0.3134 0.05(2) Uiso 1 1 calc R
H28C H 1.0621 1.3038 0.3360 0.10(3) Uiso 1 1 calc R
C29 C 1.2107(7) 1.2011(7) 0.0958(5) 0.0415(18) Uani 1 1 d .
H29A H 1.1449 1.2985 0.0988 0.06(2) Uiso 1 1 calc R
H29B H 1.1783 1.1736 0.0555 0.09(3) Uiso 1 1 calc R
H29C H 1.3060 1.1966 0.0694 0.05(2) Uiso 1 1 calc R
C30 C 1.2980(6) 0.8680(7) 0.1457(5) 0.0332(15) Uani 1 1 d .
H30A H 1.2445 0.9293 0.0910 0.06(2) Uiso 1 1 calc R
H30B H 1.2732 0.7857 0.1753 0.031(17) Uiso 1 1 calc R
C31 C 1.4561(7) 0.8147(8) 0.1116(5) 0.0477(19) Uani 1 1 d .
H31A H 1.4811 0.7570 0.0687 0.05(2) Uiso 1 1 calc R
H31B H 1.5094 0.7566 0.1658 0.032(17) Uiso 1 1 calc R
H31C H 1.4798 0.8962 0.0782 0.10(3) Uiso 1 1 calc R
H1 H 0.749(5) 1.095(6) 0.315(4) 0.022(15) Uiso 1 1 d .
H2 H 0.928(7) 1.108(7) 0.202(5) 0.05(2) Uiso 1 1 d .
H3 H 1.005(6) 0.923(6) 0.318(4) 0.033(17) Uiso 1 1 d .
H4 H 0.931(6) 1.173(6) 0.318(4) 0.036(17) Uiso 1 1 d .

loop_
_atom_site_aniso_label
_atom_site_aniso_U_11
_atom_site_aniso_U_22
_atom_site_aniso_U_33
_atom_site_aniso_U_23
_atom_site_aniso_U_13
_atom_site_aniso_U_12
Ru1 0.0205(2) 0.0201(2) 0.0296(3) -0.0082(2) -0.00150(17) -0.01104(18)
Ru2 0.0192(2) 0.0181(2) 0.0308(3) -0.0063(2) -0.00345(17) -0.00820(18)
Co1 0.0163(4) 0.0157(4) 0.0233(4) -0.0051(3) -0.0054(3) -0.0072(3)
C1 0.042(4) 0.029(3) 0.025(3) 0.001(3) -0.011(3) -0.022(3)
C2 0.023(3) 0.025(3) 0.053(4) -0.019(3) -0.003(3) -0.011(2)
C3 0.044(4) 0.039(4) 0.038(4) -0.024(3) 0.008(3) -0.029(3)
C4 0.039(4) 0.032(4) 0.037(4) -0.011(3) -0.007(3) -0.023(3)
C5 0.022(3) 0.025(3) 0.043(4) -0.013(3) 0.000(2) -0.018(2)
C6 0.065(5) 0.041(4) 0.033(4) -0.002(3) -0.003(3) -0.035(4)
C7 0.049(4) 0.024(4) 0.098(7) -0.026(4) -0.020(4) -0.015(3)
C8 0.070(6) 0.086(7) 0.045(5) -0.045(5) 0.029(4) -0.058(5)
C9 0.068(5) 0.050(5) 0.053(5) -0.011(4) -0.025(4) -0.032(4)
C10 0.028(4) 0.049(5) 0.067(6) -0.022(4) 0.005(3) -0.021(3)
C11 0.028(3) 0.021(3) 0.023(3) -0.001(2) -0.009(2) -0.004(2)
C12 0.027(3) 0.025(3) 0.028(3) -0.007(3) -0.003(2) -0.011(2)
C13 0.020(3) 0.015(3) 0.029(3) -0.002(2) -0.005(2) -0.002(2)
C14 0.016(3) 0.023(3) 0.034(4) -0.007(3) -0.002(2) -0.004(2)
C15 0.019(3) 0.029(3) 0.040(4) -0.008(3) -0.004(2) -0.011(2)
C16 0.059(5) 0.038(4) 0.036(4) -0.011(3) -0.010(3) -0.016(4)
C17 0.033(3) 0.024(3) 0.044(4) 0.001(3) -0.001(3) -0.012(3)
C18 0.044(4) 0.032(4) 0.042(4) -0.015(3) -0.013(3) -0.010(3)
C19 0.036(4) 0.026(4) 0.049(5) -0.006(3) 0.013(3) -0.011(3)
C20 0.029(4) 0.041(4) 0.081(6) -0.011(4) -0.021(4) -0.013(3)
C21 0.015(3) 0.025(3) 0.034(3) -0.009(3) -0.001(2) -0.008(2)
C22 0.021(3) 0.032(3) 0.023(3) -0.013(3) 0.000(2) -0.011(2)
C23 0.020(3) 0.026(3) 0.037(4) -0.011(3) -0.002(2) -0.015(2)
C24 0.031(3) 0.026(3) 0.022(3) -0.002(2) -0.005(2) -0.016(3)
C25 0.020(3) 0.022(3) 0.028(3) -0.003(2) -0.003(2) -0.009(2)
C26 0.033(4) 0.027(3) 0.034(4) 0.001(3) -0.015(3) -0.010(3)
C27 0.031(4) 0.056(5) 0.035(4) -0.021(3) -0.003(3) -0.020(3)
C28 0.029(3) 0.031(4) 0.055(5) -0.021(3) -0.004(3) -0.017(3)
C29 0.046(4) 0.037(4) 0.030(4) 0.000(3) 0.001(3) -0.018(3)
C30 0.035(3) 0.033(4) 0.038(4) -0.023(3) 0.004(3) -0.014(3)
C31 0.040(4) 0.048(5) 0.045(5) -0.021(4) 0.005(3) -0.011(3)

loop_
_atom_type_symbol
_atom_type_description
_atom_type_scat_dispersion_real
_atom_type_scat_dispersion_imag
_atom_type_scat_source
C C 0.0033 0.0016 'International Tables Vol C Tables 4.2.6.8 and 6.1.1.4'
H H 0.0000 0.0000 'International Tables Vol C Tables 4.2.6.8 and 6.1.1.4'
Co Co 0.3494 0.9721 'International Tables Vol C Tables 4.2.6.8 and 6.1.1.4'
Ru Ru -1.2594 0.8363 'International Tables Vol C Tables 4.2.6.8 and 6.1.1.4'

loop_
_geom_angle_atom_site_label_1
_geom_angle_atom_site_label_2
_geom_angle_atom_site_label_3
_geom_angle
C1 Ru1 C3 63.8(2)
C1 Ru1 C5 38.5(2)
C3 Ru1 C5 63.5(2)
C1 Ru1 C4 64.0(2)
C3 Ru1 C4 38.3(2)
C5 Ru1 C4 37.7(2)
C1 Ru1 C2 38.1(2)
C3 Ru1 C2 37.7(2)
C5 Ru1 C2 63.5(2)
C4 Ru1 C2 63.7(2)
C1 Ru1 Co1 134.96(16)
C3 Ru1 Co1 124.76(16)
C5 Ru1 Co1 168.86(17)
C4 Ru1 Co1 153.44(17)
C2 Ru1 Co1 117.32(15)
C1 Ru1 Ru2 146.25(17)
C3 Ru1 Ru2 141.43(19)
C5 Ru1 Ru2 120.91(15)
C4 Ru1 Ru2 118.62(17)
C2 Ru1 Ru2 175.32(15)
Co1 Ru1 Ru2 58.65(2)
C11 Ru2 C14 63.9(2)
C11 Ru2 C15 38.2(2)
C14 Ru2 C15 38.4(2)
C11 Ru2 C13 63.8(2)
C14 Ru2 C13 37.9(2)
C15 Ru2 C13 64.0(2)
C11 Ru2 C12 38.2(2)
C14 Ru2 C12 63.8(2)
C15 Ru2 C12 64.1(2)
C13 Ru2 C12 38.2(2)
C11 Ru2 Co1 135.72(15)
C14 Ru2 Co1 153.82(17)
C15 Ru2 Co1 167.73(17)
C13 Ru2 Co1 126.08(15)
C12 Ru2 Co1 118.31(15)
C11 Ru2 Ru1 128.56(17)
C14 Ru2 Ru1 128.03(16)
C15 Ru2 Ru1 114.52(17)
C13 Ru2 Ru1 160.20(15)
C12 Ru2 Ru1 161.14(16)
Co1 Ru2 Ru1 58.90(2)
C24 Co1 C25 40.5(2)
C24 Co1 C22 67.6(2)
C25 Co1 C22 67.6(2)
C24 Co1 C23 40.1(2)
C25 Co1 C23 67.6(2)
C22 Co1 C23 40.0(2)
C24 Co1 C21 67.1(2)
C25 Co1 C21 39.8(2)
C22 Co1 C21 39.9(2)
C23 Co1 C21 66.8(2)
C24 Co1 Ru2 118.83(16)
C25 Co1 Ru2 148.49(16)
C22 Co1 Ru2 134.91(16)
C23 Co1 Ru2 113.41(16)
C21 Co1 Ru2 171.66(16)
C24 Co1 Ru1 141.60(17)
C25 Co1 Ru1 116.21(17)
C22 Co1 Ru1 142.22(17)
C23 Co1 Ru1 175.81(16)
C21 Co1 Ru1 117.18(17)
Ru2 Co1 Ru1 62.45(2)
C2 C1 C5 108.2(5)
C2 C1 C6 125.1(6)
C5 C1 C6 126.1(6)
C2 C1 Ru1 72.9(4)
C5 C1 Ru1 71.9(3)
C6 C1 Ru1 127.7(5)
C3 C2 C1 107.5(5)
C3 C2 C7 126.4(6)
C1 C2 C7 125.9(6)
C3 C2 Ru1 70.4(4)
C1 C2 Ru1 69.0(3)
C7 C2 Ru1 130.0(5)
C2 C3 C4 108.6(5)
C2 C3 C8 126.9(6)
C4 C3 C8 124.2(7)
C2 C3 Ru1 71.9(4)
C4 C3 Ru1 71.3(3)
C8 C3 Ru1 127.1(5)
C5 C4 C3 107.2(5)
C5 C4 C9 127.5(6)
C3 C4 C9 125.1(6)
C5 C4 Ru1 70.7(3)
C3 C4 Ru1 70.4(3)
C9 C4 Ru1 127.8(5)
C4 C5 C1 108.3(5)
C4 C5 C10 126.9(6)
C1 C5 C10 124.6(6)
C4 C5 Ru1 71.6(3)
C1 C5 Ru1 69.6(3)
C10 C5 Ru1 128.3(5)
C15 C11 C12 109.4(5)
C15 C11 C16 126.4(6)
C12 C11 C16 124.0(6)
C15 C11 Ru2 71.4(3)
C12 C11 Ru2 72.7(3)
C16 C11 Ru2 125.8(4)
C11 C12 C13 106.7(5)
C11 C12 C17 126.0(6)
C13 C12 C17 126.2(6)
C11 C12 Ru2 69.1(3)
C13 C12 Ru2 70.6(3)
C17 C12 Ru2 134.2(4)
C14 C13 C12 107.8(5)
C14 C13 C18 127.1(5)
C12 C13 C18 124.9(6)
C14 C13 Ru2 69.6(3)
C12 C13 Ru2 71.2(3)
C18 C13 Ru2 129.1(4)
C13 C14 C15 109.1(5)
C13 C14 C19 125.9(6)
C15 C14 C19 125.0(6)
C13 C14 Ru2 72.5(3)
C15 C14 Ru2 71.2(3)
C19 C14 Ru2 123.2(4)
C11 C15 C14 107.0(5)
C11 C15 C20 125.9(6)
C14 C15 C20 126.7(6)
C11 C15 Ru2 70.4(3)
C14 C15 Ru2 70.3(3)
C20 C15 Ru2 129.8(5)
C25 C21 C22 108.2(5)
C25 C21 C26 126.3(6)
C22 C21 C26 125.5(6)
C25 C21 Co1 69.0(3)
C22 C21 Co1 69.0(3)
C26 C21 Co1 129.2(4)
C23 C22 C21 108.2(5)
C23 C22 C27 126.3(6)
C21 C22 C27 125.4(6)
C23 C22 Co1 70.6(3)
C21 C22 Co1 71.1(3)
C27 C22 Co1 127.4(4)
C22 C23 C24 107.9(5)
C22 C23 C28 125.0(6)
C24 C23 C28 127.1(6)
C22 C23 Co1 69.5(3)
C24 C23 Co1 69.2(3)
C28 C23 Co1 129.1(4)
C23 C24 C25 108.0(5)
C23 C24 C29 126.2(6)
C25 C24 C29 125.7(6)
C23 C24 Co1 70.7(3)
C25 C24 Co1 69.9(3)
C29 C24 Co1 126.4(4)
C21 C25 C24 107.7(5)
C21 C25 C30 126.4(5)
C24 C25 C30 125.9(5)
C21 C25 Co1 71.2(3)
C24 C25 Co1 69.6(3)
C30 C25 Co1 126.2(4)
C25 C30 C31 111.8(6)

loop_
_geom_bond_atom_site_label_1
_geom_bond_atom_site_label_2
_geom_bond_distance
Ru1 C1 2.150(6)
Ru1 C3 2.180(6)
Ru1 C5 2.180(5)
Ru1 C4 2.192(6)
Ru1 C2 2.200(6)
Ru1 Co1 2.5858(9)
Ru1 Ru2 2.6774(7)
Ru2 C11 2.165(5)
Ru2 C14 2.166(5)
Ru2 C15 2.178(5)
Ru2 C13 2.205(6)
Ru2 C12 2.213(6)
Ru2 Co1 2.5789(8)
Co1 C24 2.069(6)
Co1 C25 2.074(5)
Co1 C22 2.076(6)
Co1 C23 2.090(6)
Co1 C21 2.104(5)
C1 C2 1.420(8)
C1 C5 1.427(8)
C1 C6 1.506(9)
C2 C3 1.416(9)
C2 C7 1.489(8)
C3 C4 1.436(9)
C3 C8 1.514(9)
C4 C5 1.412(9)
C4 C9 1.502(9)
C5 C10 1.505(8)
C11 C15 1.422(8)
C11 C12 1.432(9)
C11 C16 1.492(9)
C12 C13 1.445(8)
C12 C17 1.486(8)
C13 C14 1.421(8)
C13 C18 1.495(9)
C14 C15 1.429(9)
C14 C19 1.510(8)
C15 C20 1.497(9)
C21 C25 1.423(8)
C21 C22 1.426(8)
C21 C26 1.499(8)
C22 C23 1.425(8)
C22 C27 1.487(8)
C23 C24 1.427(8)
C23 C28 1.486(8)
C24 C25 1.435(8)
C24 C29 1.500(8)
C25 C30 1.499(8)
C30 C31 1.516(8)

loop_
_geom_torsion_atom_site_label_1
_geom_torsion_atom_site_label_2
_geom_torsion_atom_site_label_3
_geom_torsion_atom_site_label_4
_geom_torsion
C1 Ru1 Ru2 C11 -108.7(3)
C3 Ru1 Ru2 C11 18.2(3)
C5 Ru1 Ru2 C11 -67.0(3)
C4 Ru1 Ru2 C11 -23.4(3)
C2 Ru1 Ru2 C11 95(2)
Co1 Ru1 Ru2 C11 126.0(2)
C1 Ru1 Ru2 C14 -23.9(4)
C3 Ru1 Ru2 C14 103.0(3)
C5 Ru1 Ru2 C14 17.8(3)
C4 Ru1 Ru2 C14 61.4(3)
C2 Ru1 Ru2 C14 180(100)
Co1 Ru1 Ru2 C14 -149.2(2)
C1 Ru1 Ru2 C15 -66.5(3)
C3 Ru1 Ru2 C15 60.4(3)
C5 Ru1 Ru2 C15 -24.7(3)
C4 Ru1 Ru2 C15 18.9(3)
C2 Ru1 Ru2 C15 137(2)
Co1 Ru1 Ru2 C15 168.27(18)
C1 Ru1 Ru2 C13 14.5(5)
C3 Ru1 Ru2 C13 141.3(5)
C5 Ru1 Ru2 C13 56.2(5)
C4 Ru1 Ru2 C13 99.8(5)
C2 Ru1 Ru2 C13 -142(2)
Co1 Ru1 Ru2 C13 -110.8(4)
C1 Ru1 Ru2 C12 -147.7(5)
C3 Ru1 Ru2 C12 -20.9(5)
C5 Ru1 Ru2 C12 -106.0(5)
C4 Ru1 Ru2 C12 -62.4(5)
C2 Ru1 Ru2 C12 56(2)
Co1 Ru1 Ru2 C12 87.0(5)
C1 Ru1 Ru2 Co1 125.3(3)
C3 Ru1 Ru2 Co1 -107.9(3)
C5 Ru1 Ru2 Co1 167.0(2)
C4 Ru1 Ru2 Co1 -149.40(19)
C2 Ru1 Ru2 Co1 -31(2)
C11 Ru2 Co1 C24 21.1(3)
C14 Ru2 Co1 C24 -110.0(4)
C15 Ru2 Co1 C24 75.7(8)
C13 Ru2 Co1 C24 -66.9(3)
C12 Ru2 Co1 C24 -22.3(3)
Ru1 Ru2 Co1 C24 136.2(2)
C11 Ru2 Co1 C25 -19.2(4)
C14 Ru2 Co1 C25 -150.3(5)
C15 Ru2 Co1 C25 35.4(9)
C13 Ru2 Co1 C25 -107.2(4)
C12 Ru2 Co1 C25 -62.6(4)
Ru1 Ru2 Co1 C25 95.9(3)
C11 Ru2 Co1 C22 107.3(3)
C14 Ru2 Co1 C22 -23.8(4)
C15 Ru2 Co1 C22 161.9(8)
C13 Ru2 Co1 C22 19.3(3)
C12 Ru2 Co1 C22 63.9(3)
Ru1 Ru2 Co1 C22 -137.6(2)
C11 Ru2 Co1 C23 65.6(3)
C14 Ru2 Co1 C23 -65.5(4)
C15 Ru2 Co1 C23 120.2(8)
C13 Ru2 Co1 C23 -22.3(3)
C12 Ru2 Co1 C23 22.2(3)
Ru1 Ru2 Co1 C23 -179.27(19)
C11 Ru2 Co1 C21 155.3(12)
C14 Ru2 Co1 C21 24.2(12)
C15 Ru2 Co1 C21 -150.2(14)
C13 Ru2 Co1 C21 67.3(12)
C12 Ru2 Co1 C21 111.9(12)
Ru1 Ru2 Co1 C21 -89.7(12)
C11 Ru2 Co1 Ru1 -115.1(2)
C14 Ru2 Co1 Ru1 113.8(4)
C15 Ru2 Co1 Ru1 -60.5(8)
C13 Ru2 Co1 Ru1 156.93(18)
C12 Ru2 Co1 Ru1 -158.49(18)
C1 Ru1 Co1 C24 117.3(4)
C3 Ru1 Co1 C24 31.2(3)
C5 Ru1 Co1 C24 166.3(8)
C4 Ru1 Co1 C24 -10.5(5)
C2 Ru1 Co1 C24 74.7(3)
Ru2 Ru1 Co1 C24 -102.6(3)
C1 Ru1 Co1 C25 75.3(3)
C3 Ru1 Co1 C25 -10.8(3)
C5 Ru1 Co1 C25 124.3(8)
C4 Ru1 Co1 C25 -52.5(4)
C2 Ru1 Co1 C25 32.7(3)
Ru2 Ru1 Co1 C25 -144.59(18)
C1 Ru1 Co1 C22 -11.3(3)
C3 Ru1 Co1 C22 -97.4(3)
C5 Ru1 Co1 C22 37.7(8)
C4 Ru1 Co1 C22 -139.2(4)
C2 Ru1 Co1 C22 -53.9(3)
Ru2 Ru1 Co1 C22 128.8(2)
C1 Ru1 Co1 C23 -131(2)
C3 Ru1 Co1 C23 143(2)
C5 Ru1 Co1 C23 -82(2)
C4 Ru1 Co1 C23 101(2)
C2 Ru1 Co1 C23 -174(2)
Ru2 Ru1 Co1 C23 9(2)
C1 Ru1 Co1 C21 30.5(3)
C3 Ru1 Co1 C21 -55.6(3)
C5 Ru1 Co1 C21 79.5(8)
C4 Ru1 Co1 C21 -97.3(4)
C2 Ru1 Co1 C21 -12.1(3)
Ru2 Ru1 Co1 C21 170.62(18)
C1 Ru1 Co1 Ru2 -140.1(2)
C3 Ru1 Co1 Ru2 133.7(2)
C5 Ru1 Co1 Ru2 -91.1(8)
C4 Ru1 Co1 Ru2 92.0(4)
C2 Ru1 Co1 Ru2 177.3(2)
C3 Ru1 C1 C2 36.8(4)
C5 Ru1 C1 C2 116.4(5)
C4 Ru1 C1 C2 79.7(4)
Co1 Ru1 C1 C2 -77.1(4)
Ru2 Ru1 C1 C2 -177.0(3)
C3 Ru1 C1 C5 -79.6(4)
C4 Ru1 C1 C5 -36.7(3)
C2 Ru1 C1 C5 -116.4(5)
Co1 Ru1 C1 C5 166.4(3)
Ru2 Ru1 C1 C5 66.6(5)
C3 Ru1 C1 C6 158.3(6)
C5 Ru1 C1 C6 -122.1(7)
C4 Ru1 C1 C6 -158.7(6)
C2 Ru1 C1 C6 121.5(7)
Co1 Ru1 C1 C6 44.4(7)
Ru2 Ru1 C1 C6 -55.5(7)
C5 C1 C2 C3 3.5(7)
C6 C1 C2 C3 175.4(6)
Ru1 C1 C2 C3 -60.2(4)
C5 C1 C2 C7 -171.4(6)
C6 C1 C2 C7 0.4(10)
Ru1 C1 C2 C7 124.9(6)
C5 C1 C2 Ru1 63.7(4)
C6 C1 C2 Ru1 -124.5(7)
C1 Ru1 C2 C3 118.5(5)
C5 Ru1 C2 C3 80.1(4)
C4 Ru1 C2 C3 37.8(4)
Co1 Ru1 C2 C3 -112.4(3)
Ru2 Ru1 C2 C3 -82(2)
C3 Ru1 C2 C1 -118.5(5)
C5 Ru1 C2 C1 -38.5(3)
C4 Ru1 C2 C1 -80.8(4)
Co1 Ru1 C2 C1 129.1(3)
Ru2 Ru1 C2 C1 159(2)
C1 Ru1 C2 C7 -119.9(8)
C3 Ru1 C2 C7 121.6(8)
C5 Ru1 C2 C7 -158.3(8)
C4 Ru1 C2 C7 159.4(8)
Co1 Ru1 C2 C7 9.2(7)
Ru2 Ru1 C2 C7 39(3)
C1 C2 C3 C4 -2.9(7)
C7 C2 C3 C4 172.1(6)
Ru1 C2 C3 C4 -62.2(4)
C1 C2 C3 C8 -177.5(6)
C7 C2 C3 C8 -2.6(11)
Ru1 C2 C3 C8 123.2(7)
C1 C2 C3 Ru1 59.3(4)
C7 C2 C3 Ru1 -125.8(7)
C1 Ru1 C3 C2 -37.2(3)
C5 Ru1 C3 C2 -80.3(4)
C4 Ru1 C3 C2 -117.7(5)
Co1 Ru1 C3 C2 90.9(3)
Ru2 Ru1 C3 C2 172.5(2)
C1 Ru1 C3 C4 80.6(4)
C5 Ru1 C3 C4 37.4(4)
C2 Ru1 C3 C4 117.7(5)
Co1 Ru1 C3 C4 -151.3(3)
Ru2 Ru1 C3 C4 -69.7(4)
C1 Ru1 C3 C8 -160.2(7)
C5 Ru1 C3 C8 156.7(8)
C4 Ru1 C3 C8 119.2(8)
C2 Ru1 C3 C8 -123.0(8)
Co1 Ru1 C3 C8 -32.1(8)
Ru2 Ru1 C3 C8 49.5(8)
C2 C3 C4 C5 1.1(7)
C8 C3 C4 C5 175.9(6)
Ru1 C3 C4 C5 -61.5(4)
C2 C3 C4 C9 -174.4(6)
C8 C3 C4 C9 0.4(11)
Ru1 C3 C4 C9 123.0(7)
C2 C3 C4 Ru1 62.6(4)
C8 C3 C4 Ru1 -122.6(7)
C1 Ru1 C4 C5 37.4(3)
C3 Ru1 C4 C5 117.3(5)
C2 Ru1 C4 C5 80.1(4)
Co1 Ru1 C4 C5 179.0(3)
Ru2 Ru1 C4 C5 -104.5(3)
C1 Ru1 C4 C3 -79.8(4)
C5 Ru1 C4 C3 -117.3(5)
C2 Ru1 C4 C3 -37.2(4)
Co1 Ru1 C4 C3 61.8(6)
Ru2 Ru1 C4 C3 138.2(3)
C1 Ru1 C4 C9 160.5(7)
C3 Ru1 C4 C9 -119.7(8)
C5 Ru1 C4 C9 123.1(8)
C2 Ru1 C4 C9 -156.9(7)
Co1 Ru1 C4 C9 -57.9(8)
Ru2 Ru1 C4 C9 18.5(7)
C3 C4 C5 C1 1.1(7)
C9 C4 C5 C1 176.5(6)
Ru1 C4 C5 C1 -60.2(4)
C3 C4 C5 C10 -174.3(6)
C9 C4 C5 C10 1.1(11)
Ru1 C4 C5 C10 124.5(6)
C3 C4 C5 Ru1 61.2(4)
C9 C4 C5 Ru1 -123.4(7)
C2 C1 C5 C4 -2.9(7)
C6 C1 C5 C4 -174.6(6)
Ru1 C1 C5 C4 61.4(4)
C2 C1 C5 C10 172.6(6)
C6 C1 C5 C10 0.9(10)
Ru1 C1 C5 C10 -123.1(6)
C2 C1 C5 Ru1 -64.3(4)
C6 C1 C5 Ru1 124.0(7)
C1 Ru1 C5 C4 -118.5(5)
C3 Ru1 C5 C4 -38.1(4)
C2 Ru1 C5 C4 -80.4(4)
Co1 Ru1 C5 C4 -177.7(6)
Ru2 Ru1 C5 C4 97.9(3)
C3 Ru1 C5 C1 80.5(4)
C4 Ru1 C5 C1 118.5(5)
C2 Ru1 C5 C1 38.1(4)
Co1 Ru1 C5 C1 -59.2(9)
Ru2 Ru1 C5 C1 -143.5(3)
C1 Ru1 C5 C10 118.6(8)
C3 Ru1 C5 C10 -160.9(7)
C4 Ru1 C5 C10 -122.9(7)
C2 Ru1 C5 C10 156.7(7)
Co1 Ru1 C5 C10 59.4(11)
Ru2 Ru1 C5 C10 -24.9(7)
C14 Ru2 C11 C15 -38.0(4)
C13 Ru2 C11 C15 -80.4(4)
C12 Ru2 C11 C15 -118.1(5)
Co1 Ru2 C11 C15 163.7(3)
Ru1 Ru2 C11 C15 81.1(4)
C14 Ru2 C11 C12 80.1(4)
C15 Ru2 C11 C12 118.1(5)
C13 Ru2 C11 C12 37.7(3)
Co1 Ru2 C11 C12 -78.2(4)
Ru1 Ru2 C11 C12 -160.8(3)
C14 Ru2 C11 C16 -160.0(7)
C15 Ru2 C11 C16 -122.0(8)
C13 Ru2 C11 C16 157.6(7)
C12 Ru2 C11 C16 119.9(7)
Co1 Ru2 C11 C16 41.8(7)
Ru1 Ru2 C11 C16 -40.8(7)
C15 C11 C12 C13 1.5(6)
C16 C11 C12 C13 177.1(5)
Ru2 C11 C12 C13 -60.9(4)
C15 C11 C12 C17 -167.4(5)
C16 C11 C12 C17 8.2(9)
Ru2 C11 C12 C17 130.2(6)
C15 C11 C12 Ru2 62.4(4)
C16 C11 C12 Ru2 -122.0(6)
C14 Ru2 C12 C11 -80.3(4)
C15 Ru2 C12 C11 -37.4(3)
C13 Ru2 C12 C11 -117.5(5)
Co1 Ru2 C12 C11 129.1(3)
Ru1 Ru2 C12 C11 52.9(6)
C11 Ru2 C12 C13 117.5(5)
C14 Ru2 C12 C13 37.2(3)
C15 Ru2 C12 C13 80.1(4)
Co1 Ru2 C12 C13 -113.4(3)
Ru1 Ru2 C12 C13 170.4(3)
C11 Ru2 C12 C17 -120.5(8)
C14 Ru2 C12 C17 159.2(7)
C15 Ru2 C12 C17 -157.8(7)
C13 Ru2 C12 C17 122.0(8)
Co1 Ru2 C12 C17 8.6(7)
Ru1 Ru2 C12 C17 -67.6(9)
C11 C12 C13 C14 -0.3(6)
C17 C12 C13 C14 168.6(5)
Ru2 C12 C13 C14 -60.2(4)
C11 C12 C13 C18 -175.0(5)
C17 C12 C13 C18 -6.1(9)
Ru2 C12 C13 C18 125.1(5)
C11 C12 C13 Ru2 59.9(4)
C17 C12 C13 Ru2 -131.2(6)
C11 Ru2 C13 C14 80.4(4)
C15 Ru2 C13 C14 37.6(3)
C12 Ru2 C13 C14 118.1(5)
Co1 Ru2 C13 C14 -150.6(3)
Ru1 Ru2 C13 C14 -52.7(6)
C11 Ru2 C13 C12 -37.7(3)
C14 Ru2 C13 C12 -118.1(5)
C15 Ru2 C13 C12 -80.4(4)
Co1 Ru2 C13 C12 91.3(3)
Ru1 Ru2 C13 C12 -170.8(3)
C11 Ru2 C13 C18 -157.8(6)
C14 Ru2 C13 C18 121.8(7)
C15 Ru2 C13 C18 159.4(6)
C12 Ru2 C13 C18 -120.1(7)
Co1 Ru2 C13 C18 -28.9(6)
Ru1 Ru2 C13 C18 69.0(8)
C12 C13 C14 C15 -1.0(6)
C18 C13 C14 C15 173.6(5)
Ru2 C13 C14 C15 -62.3(4)
C12 C13 C14 C19 -180.0(5)
C18 C13 C14 C19 -5.5(9)
Ru2 C13 C14 C19 118.7(6)
C12 C13 C14 Ru2 61.3(4)
C18 C13 C14 Ru2 -124.2(6)
C11 Ru2 C14 C13 -80.1(4)
C15 Ru2 C14 C13 -118.0(5)
C12 Ru2 C14 C13 -37.4(3)
Co1 Ru2 C14 C13 64.0(5)
Ru1 Ru2 C14 C13 160.0(3)
C11 Ru2 C14 C15 37.8(4)
C13 Ru2 C14 C15 118.0(5)
C12 Ru2 C14 C15 80.5(4)
Co1 Ru2 C14 C15 -178.1(3)
Ru1 Ru2 C14 C15 -82.1(4)
C11 Ru2 C14 C19 157.9(7)
C15 Ru2 C14 C19 120.1(7)
C13 Ru2 C14 C19 -121.9(7)
C12 Ru2 C14 C19 -159.3(6)
Co1 Ru2 C14 C19 -57.9(8)
Ru1 Ru2 C14 C19 38.1(6)
C12 C11 C15 C14 -2.1(6)
C16 C11 C15 C14 -177.5(6)
Ru2 C11 C15 C14 61.2(4)
C12 C11 C15 C20 171.3(6)
C16 C11 C15 C20 -4.2(10)
Ru2 C11 C15 C20 -125.5(6)
C12 C11 C15 Ru2 -63.2(4)
C16 C11 C15 Ru2 121.3(6)
C13 C14 C15 C11 1.9(6)
C19 C14 C15 C11 -179.1(5)
Ru2 C14 C15 C11 -61.2(4)
C13 C14 C15 C20 -171.4(6)
C19 C14 C15 C20 7.6(10)
Ru2 C14 C15 C20 125.5(6)
C13 C14 C15 Ru2 63.1(4)
C19 C14 C15 Ru2 -117.9(6)
C14 Ru2 C15 C11 117.2(5)
C13 Ru2 C15 C11 80.0(4)
C12 Ru2 C15 C11 37.3(4)
Co1 Ru2 C15 C11 -66.9(9)
Ru1 Ru2 C15 C11 -121.9(3)
C11 Ru2 C15 C14 -117.2(5)
C13 Ru2 C15 C14 -37.2(3)
C12 Ru2 C15 C14 -79.8(4)
Co1 Ru2 C15 C14 176.0(6)
Ru1 Ru2 C15 C14 121.0(3)
C11 Ru2 C15 C20 120.9(8)
C14 Ru2 C15 C20 -122.0(8)
C13 Ru2 C15 C20 -159.1(7)
C12 Ru2 C15 C20 158.2(7)
Co1 Ru2 C15 C20 54.0(12)
Ru1 Ru2 C15 C20 -1.0(7)
C24 Co1 C21 C25 -38.5(4)
C22 Co1 C21 C25 -120.4(5)
C23 Co1 C21 C25 -82.3(4)
Ru2 Co1 C21 C25 -175.5(10)
Ru1 Co1 C21 C25 99.2(3)
C24 Co1 C21 C22 81.9(4)
C25 Co1 C21 C22 120.4(5)
C23 Co1 C21 C22 38.1(3)
Ru2 Co1 C21 C22 -55.1(13)
Ru1 Co1 C21 C22 -140.4(3)
C24 Co1 C21 C26 -158.8(6)
C25 Co1 C21 C26 -120.3(7)
C22 Co1 C21 C26 119.3(7)
C23 Co1 C21 C26 157.4(6)
Ru2 Co1 C21 C26 64.2(15)
Ru1 Co1 C21 C26 -21.1(6)
C25 C21 C22 C23 -3.2(6)
C26 C21 C22 C23 174.9(5)
Co1 C21 C22 C23 -61.1(4)
C25 C21 C22 C27 -179.1(5)
C26 C21 C22 C27 -1.0(9)
Co1 C21 C22 C27 123.0(6)
C25 C21 C22 Co1 57.9(4)
C26 C21 C22 Co1 -123.9(5)
C24 Co1 C22 C23 37.3(3)
C25 Co1 C22 C23 81.3(3)
C21 Co1 C22 C23 118.0(5)
Ru2 Co1 C22 C23 -71.6(4)
Ru1 Co1 C22 C23 -174.3(3)
C24 Co1 C22 C21 -80.7(4)
C25 Co1 C22 C21 -36.7(3)
C23 Co1 C22 C21 -118.0(5)
Ru2 Co1 C22 C21 170.3(3)
Ru1 Co1 C22 C21 67.6(4)
C24 Co1 C22 C27 158.7(6)
C25 Co1 C22 C27 -157.3(6)
C23 Co1 C22 C27 121.4(7)
C21 Co1 C22 C27 -120.6(7)
Ru2 Co1 C22 C27 49.8(7)
Ru1 Co1 C22 C27 -53.0(7)
C21 C22 C23 C24 2.8(6)
C27 C22 C23 C24 178.7(5)
Co1 C22 C23 C24 -58.7(4)
C21 C22 C23 C28 -174.5(5)
C27 C22 C23 C28 1.4(9)
Co1 C22 C23 C28 124.0(5)
C21 C22 C23 Co1 61.5(4)
C27 C22 C23 Co1 -122.7(6)
C24 Co1 C23 C22 -119.5(5)
C25 Co1 C23 C22 -81.4(3)
C21 Co1 C23 C22 -38.0(3)
Ru2 Co1 C23 C22 132.9(3)
Ru1 Co1 C23 C22 124(2)
C25 Co1 C23 C24 38.2(3)
C22 Co1 C23 C24 119.5(5)
C21 Co1 C23 C24 81.5(3)
Ru2 Co1 C23 C24 -107.6(3)
Ru1 Co1 C23 C24 -116(2)
C24 Co1 C23 C28 121.4(7)
C25 Co1 C23 C28 159.6(7)
C22 Co1 C23 C28 -119.0(7)
C21 Co1 C23 C28 -157.0(7)
Ru2 Co1 C23 C28 13.9(6)
Ru1 Co1 C23 C28 5(3)
C22 C23 C24 C25 -1.4(6)
C28 C23 C24 C25 175.9(5)
Co1 C23 C24 C25 -60.2(4)
C22 C23 C24 C29 -179.6(6)
C28 C23 C24 C29 -2.4(9)
Co1 C23 C24 C29 121.5(6)
C22 C23 C24 Co1 58.9(4)
C28 C23 C24 Co1 -123.9(6)
C25 Co1 C24 C23 -118.5(5)
C22 Co1 C24 C23 -37.2(3)
C21 Co1 C24 C23 -80.6(4)
Ru2 Co1 C24 C23 92.9(3)
Ru1 Co1 C24 C23 174.0(3)
C22 Co1 C24 C25 81.2(4)
C23 Co1 C24 C25 118.5(5)
C21 Co1 C24 C25 37.9(3)
Ru2 Co1 C24 C25 -148.6(3)
Ru1 Co1 C24 C25 -67.6(4)
C25 Co1 C24 C29 120.2(7)
C22 Co1 C24 C29 -158.5(6)
C23 Co1 C24 C29 -121.3(7)
C21 Co1 C24 C29 158.1(7)
Ru2 Co1 C24 C29 -28.4(6)
Ru1 Co1 C24 C29 52.6(7)
C22 C21 C25 C24 2.3(6)
C26 C21 C25 C24 -175.8(5)
Co1 C21 C25 C24 60.3(4)
C22 C21 C25 C30 -179.5(5)
C26 C21 C25 C30 2.4(9)
Co1 C21 C25 C30 -121.6(6)
C22 C21 C25 Co1 -58.0(4)
C26 C21 C25 Co1 123.9(6)
C23 C24 C25 C21 -0.6(6)
C29 C24 C25 C21 177.7(6)
Co1 C24 C25 C21 -61.3(4)
C23 C24 C25 C30 -178.7(5)
C29 C24 C25 C30 -0.5(9)
Co1 C24 C25 C30 120.5(6)
C23 C24 C25 Co1 60.8(4)
C29 C24 C25 Co1 -121.0(6)
C24 Co1 C25 C21 118.0(5)
C22 Co1 C25 C21 36.8(4)
C23 Co1 C25 C21 80.2(4)
Ru2 Co1 C25 C21 178.8(3)
Ru1 Co1 C25 C21 -101.8(3)
C22 Co1 C25 C24 -81.2(4)
C23 Co1 C25 C24 -37.8(3)
C21 Co1 C25 C24 -118.0(5)
Ru2 Co1 C25 C24 60.8(5)
Ru1 Co1 C25 C24 140.2(3)
C24 Co1 C25 C30 -120.1(7)
C22 Co1 C25 C30 158.7(6)
C23 Co1 C25 C30 -157.9(6)
C21 Co1 C25 C30 121.9(7)
Ru2 Co1 C25 C30 -59.4(7)
Ru1 Co1 C25 C30 20.1(6)
C21 C25 C30 C31 -90.4(7)
C24 C25 C30 C31 87.4(7)
Co1 C25 C30 C31 177.1(5)
